data_1534158
loop_
_publ_author_name
'Angenault, J.'
'Rimsky, A.'

_publ_section_title
;
 Structure cristalline de la phase Hg V2 O6 obtenue a haute temperature
;
_journal_name_full
;
Comptes Rendus Hebdomadaires des Seances de l'Academie des Sciences, Serie C, 
Sciences Chimiques (1966-)
;
_journal_page_first 978
_journal_page_last 980
_journal_volume 266
_journal_year 1968
_chemical_formula_sum 'Hg O6 V2'
_chemical_name_systematic 'Hg V2 O6'
_space_group_IT_number 61
_symmetry_space_group_name_Hall '-P 2ac 2ab'
_symmetry_space_group_name_H-M 'P b c a'
_cell_angle_alpha 90
_cell_angle_beta 90
_cell_angle_gamma 90
_cell_formula_units_Z 4
_cell_length_a 14.43
_cell_length_b 5.984
_cell_length_c 4.925
_cell_volume 425.269
_citation_journal_id_ASTM CHDCAQ
_cod_data_source_file Angenault_CHDCAQ_1968_1607.cif
_cod_data_source_block Hg1O6V2
_cod_original_cell_volume 425.2695
_cod_original_formula_sum 'Hg1 O6 V2'
_cod_database_code 1534158

loop_
_symmetry_equiv_pos_as_xyz
x,y,z
-x+1/2,-y,z+1/2
x+1/2,-y+1/2,-z
-x,y+1/2,-z+1/2
-x,-y,-z
x-1/2,y,-z-1/2
-x-1/2,y-1/2,z
x,-y-1/2,z-1/2

loop_
_atom_site_label
_atom_site_type_symbol
_atom_site_fract_x
_atom_site_fract_y
_atom_site_fract_z
_atom_site_occupancy
_atom_site_U_iso_or_equiv
Hg1 Hg+2 0 0 0 1 0.0
O3 O-2 0.243 0.612 0.258 1 0.0
O2 O-2 0.121 0.359 0.38 1 0.0
V1 V+5 0.329 0.065 0.027 1 0.0
O1 O-2 0.096 0.812 0.332 1 0.0
